data_8104718
loop_
_publ_author_name
'Ren, Huaping'
'Miao, Zong-Cheng'

_publ_section_title
;
 The crystal structure of methyl
 4-(1H-naphtho[1,8-de][1,3,2]diazaborinin-2(3H)-yl)benzoate, C18H15BN2O2
;
_journal_issue 4
_journal_name_full 'Zeitschrift f\"ur Kristallographie - New Crystal Structures'
_journal_page_first 807
_journal_page_last 808
_journal_paper_doi 10.1515/ncrs-2021-0082
_journal_volume 236
_journal_year 2021
_chemical_formula_moiety 'C18 H15 B N2 O2'
_chemical_formula_sum 'C18 H15 B N2 O2'
_chemical_formula_weight 302.13
_space_group_IT_number 4
_space_group_name_Hall 'P 2yb'
_space_group_name_H-M_alt 'P 1 21 1'
_symmetry_cell_setting monoclinic
_atom_sites_solution_hydrogens geom
_atom_sites_solution_primary dual
_cell_angle_alpha 90
_cell_angle_beta 95.880(5)
_cell_angle_gamma 90
_cell_formula_units_Z 2
_cell_length_a 6.8522(9)
_cell_length_b 8.4333(11)
_cell_length_c 13.1908(18)
_cell_measurement_reflns_used 4959
_cell_measurement_temperature 193.0
_cell_measurement_theta_max 60.595
_cell_measurement_theta_min 2.930
_cell_volume 758.24(17)
_computing_cell_refinement 'SAINT V8.38A '[1]'
_computing_data_reduction 'SAINT V8.38A '[1]'
_computing_molecular_graphics 'Olex2 '[2]'
_computing_publication_material 'Olex2 '[2]'
_computing_structure_refinement 'XL '[3]'
_computing_structure_solution 'SHELXT 2014/5 '[4]'
_diffrn_ambient_temperature 193.0
_diffrn_measured_fraction_theta_full 0.974
_diffrn_measured_fraction_theta_max 0.960
_diffrn_measurement_device_type 'Bruker D8 VENTURE'
_diffrn_measurement_method '\f and \w scans'
_diffrn_radiation_type GaK\a
_diffrn_radiation_wavelength 1.34139
_diffrn_reflns_av_R_equivalents 0.0346
_diffrn_reflns_av_unetI/netI 0.0384
_diffrn_reflns_Laue_measured_fraction_full 0.974
_diffrn_reflns_Laue_measured_fraction_max 0.960
_diffrn_reflns_limit_h_max 8
_diffrn_reflns_limit_h_min -7
_diffrn_reflns_limit_k_max 7
_diffrn_reflns_limit_k_min -10
_diffrn_reflns_limit_l_max 17
_diffrn_reflns_limit_l_min -16
_diffrn_reflns_number 5876
_diffrn_reflns_point_group_measured_fraction_full 0.725
_diffrn_reflns_point_group_measured_fraction_max 0.698
_diffrn_reflns_theta_full 53.594
_diffrn_reflns_theta_max 60.596
_diffrn_reflns_theta_min 2.930
_diffrn_source_current 2.86
_diffrn_source_power 0.1993134
_diffrn_source_voltage 69.69
_diffrn_standards_number 0
_exptl_absorpt_coefficient_mu 0.440
_exptl_absorpt_correction_T_max 0.957
_exptl_absorpt_correction_T_min 0.949
_exptl_absorpt_correction_type multi-scan
_exptl_absorpt_process_details
;
SADABS-2016/2 (Bruker,2016/2) was used for absorption correction.
wR2(int) was 0.1409 before and 0.0738 after correction.
The Ratio of minimum to maximum transmission is 0.4478.
The \l/2 correction factor is Not present.
;
_exptl_crystal_colour yellow
_exptl_crystal_density_diffrn 1.323
_exptl_crystal_description block
_exptl_crystal_F_000 316
_exptl_crystal_size_max 0.12
_exptl_crystal_size_mid 0.1
_exptl_crystal_size_min 0.1
_refine_diff_density_max 0.175
_refine_diff_density_min -0.133
_refine_diff_density_rms 0.031
_refine_ls_abs_structure_details
;
 Flack x determined using 923 quotients [(I+)-(I-)]/[(I+)+(I-)]
 (Parsons, Flack and Wagner, Acta Cryst. B69 (2013) 249-259).
;
_refine_ls_abs_structure_Flack 0.28(15)
_refine_ls_extinction_coef .
_refine_ls_extinction_method none
_refine_ls_goodness_of_fit_ref 1.079
_refine_ls_hydrogen_treatment constr
_refine_ls_matrix_type full
_refine_ls_number_parameters 209
_refine_ls_number_reflns 2421
_refine_ls_number_restraints 1
_refine_ls_restrained_S_all 1.079
_refine_ls_R_factor_all 0.0391
_refine_ls_R_factor_gt 0.0381
_refine_ls_shift/su_max 0.000
_refine_ls_shift/su_mean 0.000
_refine_ls_structure_factor_coef Fsqd
_refine_ls_weighting_details 'w=1/[\s^2^(Fo^2^)+(0.0640P)^2^+0.0626P] where P=(Fo^2^+2Fc^2^)/3'
_refine_ls_weighting_scheme calc
_refine_ls_wR_factor_gt 0.1056
_refine_ls_wR_factor_ref 0.1068
_reflns_Friedel_coverage 0.362
_reflns_Friedel_fraction_full 0.437
_reflns_Friedel_fraction_max 0.398
_reflns_number_gt 2341
_reflns_number_total
;3468 
 Reflections were merged by SHELXL according to the crystal
 class for the calculation of statistics and refinement.
 
 _reflns_Friedel_fraction is defined as the number of unique
 Friedel pairs measured divided by the number that would be
 possible theoretically, ignoring centric projections and
 systematic absences.
;
_reflns_threshold_expression 'I > 2\s(I)'
_cod_data_source_file suppl_j_ncrs-2021-0082_suppl.cif
_cod_data_source_block ok
_cod_depositor_comments
;
The following automatic conversions were performed:

data item '_symmetry_cell_setting' value 'Monoclinic' was changed to
'monoclinic' in accordance with the built-in table derived from the
CIF Core dictionary named 'cif_core.dic' version 2.4.5 last updated
on 2014-11-21.

Automatic conversion script
Id: cif_fix_values 8738 2021-04-28 16:35:53Z antanas 
;
_cod_original_sg_symbol_H-M 'P 21'
_cod_database_code 8104718
_shelx_estimated_absorpt_t_max 0.957
_shelx_estimated_absorpt_t_min 0.949

loop_
_space_group_symop_operation_xyz
'x, y, z'
'-x, y+1/2, -z'

loop_
_atom_site_label
_atom_site_type_symbol
_atom_site_fract_x
_atom_site_fract_y
_atom_site_fract_z
_atom_site_U_iso_or_equiv
_atom_site_adp_type
_atom_site_occupancy
_atom_site_site_symmetry_order
_atom_site_calc_flag
_atom_site_refinement_flags_posn
_atom_site_refinement_flags_adp
_atom_site_refinement_flags_occupancy
_atom_site_disorder_assembly
_atom_site_disorder_group
O1 O -0.0130(2) 0.8066(2) 0.81392(10) 0.0469(4) Uani 1 1 d . . . . .
O2 O 0.0943(2) 0.7559(3) 0.97598(9) 0.0530(4) Uani 1 1 d . . . . .
N1 N 0.8402(2) 0.4511(2) 0.63501(11) 0.0397(4) Uani 1 1 d . . . . .
H1 H 0.760563 0.507403 0.592562 0.048 Uiso 1 1 calc R U . . .
N2 N 0.9227(2) 0.3374(2) 0.80155(10) 0.0341(3) Uani 1 1 d . . . . .
H2 H 0.896788 0.322850 0.864858 0.041 Uiso 1 1 calc R U . . .
C1 C 1.2137(3) 0.1746(3) 0.83539(14) 0.0422(5) Uani 1 1 d . . . . .
H1A H 1.186378 0.159272 0.903863 0.051 Uiso 1 1 calc R U . . .
C2 C 1.3795(3) 0.1048(3) 0.80048(16) 0.0492(5) Uani 1 1 d . . . . .
H2A H 1.461809 0.039591 0.845363 0.059 Uiso 1 1 calc R U . . .
C3 C 1.4258(3) 0.1283(3) 0.70349(16) 0.0458(5) Uani 1 1 d . . . . .
H3 H 1.540386 0.080662 0.682100 0.055 Uiso 1 1 calc R U . . .
C4 C 1.3041(3) 0.2233(2) 0.63418(14) 0.0379(4) Uani 1 1 d . . . . .
C5 C 1.3483(3) 0.2548(3) 0.53359(16) 0.0452(5) Uani 1 1 d . . . . .
H5 H 1.464463 0.212679 0.510529 0.054 Uiso 1 1 calc R U . . .
C6 C 1.2256(3) 0.3451(3) 0.46977(15) 0.0515(5) Uani 1 1 d . . . . .
H6 H 1.257807 0.364589 0.402533 0.062 Uiso 1 1 calc R U . . .
C7 C 1.0522(3) 0.4103(3) 0.50076(16) 0.0493(5) Uani 1 1 d . . . . .
H7 H 0.967404 0.471382 0.454534 0.059 Uiso 1 1 calc R U . . .
C8 C 1.0066(3) 0.3847(2) 0.59880(13) 0.0370(4) Uani 1 1 d . . . . .
C9 C 1.1314(3) 0.2906(2) 0.66759(13) 0.0327(4) Uani 1 1 d . . . . .
C10 C 1.0898(2) 0.2660(2) 0.76986(12) 0.0325(4) Uani 1 1 d . . . . .
C11 C 0.6083(2) 0.5142(2) 0.77518(13) 0.0326(4) Uani 1 1 d . . . . .
C12 C 0.5804(3) 0.5177(3) 0.87892(14) 0.0474(5) Uani 1 1 d . . . . .
H12 H 0.673720 0.467455 0.926647 0.057 Uiso 1 1 calc R U . . .
C13 C 0.4209(3) 0.5922(3) 0.91339(13) 0.0466(5) Uani 1 1 d . . . . .
H13 H 0.405640 0.592847 0.984161 0.056 Uiso 1 1 calc R U . . .
C14 C 0.2821(2) 0.6665(2) 0.84506(12) 0.0319(4) Uani 1 1 d . . . . .
C15 C 0.3050(3) 0.6642(2) 0.74190(13) 0.0360(4) Uani 1 1 d . . . . .
H15 H 0.210898 0.714089 0.694397 0.043 Uiso 1 1 calc R U . . .
C16 C 0.4664(3) 0.5886(3) 0.70854(13) 0.0372(4) Uani 1 1 d . . . . .
H16 H 0.480678 0.587586 0.637655 0.045 Uiso 1 1 calc R U . . .
C17 C 0.1137(2) 0.7465(2) 0.88640(13) 0.0348(4) Uani 1 1 d . . . . .
C18 C -0.1750(3) 0.8951(3) 0.84780(18) 0.0559(6) Uani 1 1 d . . . . .
H18A H -0.244907 0.950501 0.789654 0.084 Uiso 1 1 calc R U . . .
H18B H -0.124903 0.972668 0.899350 0.084 Uiso 1 1 calc R U . . .
H18C H -0.265092 0.822157 0.877334 0.084 Uiso 1 1 calc R U . . .
B1 B 0.7927(3) 0.4324(3) 0.73664(15) 0.0334(4) Uani 1 1 d . . . . .

loop_
_atom_site_aniso_label
_atom_site_aniso_U_11
_atom_site_aniso_U_22
_atom_site_aniso_U_33
_atom_site_aniso_U_23
_atom_site_aniso_U_13
_atom_site_aniso_U_12
O1 0.0418(7) 0.0601(10) 0.0399(7) -0.0020(7) 0.0093(5) 0.0196(7)
O2 0.0460(7) 0.0816(12) 0.0327(6) -0.0100(8) 0.0109(5) 0.0113(8)
N1 0.0384(7) 0.0492(10) 0.0331(7) 0.0063(7) 0.0104(6) 0.0146(7)
N2 0.0336(7) 0.0406(9) 0.0296(6) 0.0028(7) 0.0106(5) 0.0059(7)
C1 0.0410(9) 0.0507(13) 0.0352(8) 0.0001(9) 0.0052(7) 0.0111(9)
C2 0.0452(10) 0.0566(14) 0.0448(10) -0.0045(10) -0.0002(7) 0.0190(10)
C3 0.0375(9) 0.0519(13) 0.0485(10) -0.0109(10) 0.0064(7) 0.0129(9)
C4 0.0362(9) 0.0387(11) 0.0396(9) -0.0103(8) 0.0085(7) 0.0014(8)
C5 0.0430(10) 0.0496(12) 0.0461(9) -0.0091(10) 0.0189(7) 0.0030(9)
C6 0.0600(11) 0.0604(14) 0.0380(9) -0.0017(10) 0.0235(8) 0.0055(11)
C7 0.0564(11) 0.0563(14) 0.0375(9) 0.0066(9) 0.0161(8) 0.0134(11)
C8 0.0396(9) 0.0385(11) 0.0344(8) -0.0013(8) 0.0113(7) 0.0045(8)
C9 0.0332(8) 0.0319(10) 0.0341(8) -0.0035(7) 0.0082(6) 0.0004(7)
C10 0.0321(8) 0.0325(9) 0.0336(8) -0.0034(7) 0.0058(6) 0.0017(7)
C11 0.0321(8) 0.0350(9) 0.0318(7) 0.0009(7) 0.0088(6) 0.0023(7)
C12 0.0430(9) 0.0676(15) 0.0322(8) 0.0077(9) 0.0068(7) 0.0185(10)
C13 0.0424(9) 0.0707(15) 0.0283(8) 0.0042(10) 0.0106(6) 0.0151(10)
C14 0.0313(8) 0.0345(9) 0.0309(8) -0.0027(7) 0.0075(6) 0.0002(7)
C15 0.0357(8) 0.0434(11) 0.0293(7) 0.0007(8) 0.0048(6) 0.0083(8)
C16 0.0405(9) 0.0442(11) 0.0280(7) 0.0000(8) 0.0091(6) 0.0073(8)
C17 0.0320(8) 0.0393(10) 0.0339(8) -0.0068(8) 0.0079(6) -0.0008(7)
C18 0.0433(10) 0.0656(16) 0.0607(12) -0.0057(12) 0.0153(9) 0.0217(11)
B1 0.0336(8) 0.0353(11) 0.0322(9) 0.0004(9) 0.0074(6) 0.0031(9)

loop_
_atom_type_symbol
_atom_type_description
_atom_type_scat_dispersion_real
_atom_type_scat_dispersion_imag
_atom_type_scat_source
C C 0.0148 0.0070 'International Tables Vol C Tables 4.2.6.8 and 6.1.1.4'
H H 0.0000 0.0000 'International Tables Vol C Tables 4.2.6.8 and 6.1.1.4'
B B 0.0073 0.0030 'International Tables Vol C Tables 4.2.6.8 and 6.1.1.4'
N N 0.0253 0.0136 'International Tables Vol C Tables 4.2.6.8 and 6.1.1.4'
O O 0.0412 0.0250 'International Tables Vol C Tables 4.2.6.8 and 6.1.1.4'

loop_
_geom_angle_atom_site_label_1
_geom_angle_atom_site_label_2
_geom_angle_atom_site_label_3
_geom_angle
_geom_angle_site_symmetry_1
_geom_angle_site_symmetry_3
C17 O1 C18 116.20(15) . .
C8 N1 H1 118.2 . .
C8 N1 B1 123.51(15) . .
B1 N1 H1 118.2 . .
C10 N2 H2 118.4 . .
C10 N2 B1 123.16(14) . .
B1 N2 H2 118.4 . .
C2 C1 H1A 120.1 . .
C10 C1 H1A 120.1 . .
C10 C1 C2 119.76(17) . .
C1 C2 H2A 119.2 . .
C3 C2 C1 121.51(19) . .
C3 C2 H2A 119.2 . .
C2 C3 H3 119.7 . .
C2 C3 C4 120.54(18) . .
C4 C3 H3 119.7 . .
C3 C4 C9 118.55(16) . .
C5 C4 C3 122.78(17) . .
C5 C4 C9 118.67(17) . .
C4 C5 H5 119.8 . .
C6 C5 C4 120.49(17) . .
C6 C5 H5 119.8 . .
C5 C6 H6 119.1 . .
C5 C6 C7 121.70(17) . .
C7 C6 H6 119.1 . .
C6 C7 H7 120.3 . .
C8 C7 C6 119.37(19) . .
C8 C7 H7 120.3 . .
N1 C8 C9 117.60(15) . .
C7 C8 N1 121.95(17) . .
C7 C8 C9 120.44(16) . .
C4 C9 C8 119.30(15) . .
C10 C9 C4 119.31(15) . .
C10 C9 C8 121.36(14) . .
N2 C10 C9 118.14(14) . .
C1 C10 N2 121.58(15) . .
C1 C10 C9 120.28(15) . .
C12 C11 B1 121.37(15) . .
C16 C11 C12 116.82(16) . .
C16 C11 B1 121.81(14) . .
C11 C12 H12 119.2 . .
C13 C12 C11 121.61(17) . .
C13 C12 H12 119.2 . .
C12 C13 H13 119.8 . .
C12 C13 C14 120.31(16) . .
C14 C13 H13 119.8 . .
C13 C14 C17 118.12(14) . .
C15 C14 C13 119.44(15) . .
C15 C14 C17 122.44(15) . .
C14 C15 H15 120.3 . .
C14 C15 C16 119.48(16) . .
C16 C15 H15 120.3 . .
C11 C16 H16 118.8 . .
C15 C16 C11 122.35(15) . .
C15 C16 H16 118.8 . .
O1 C17 C14 112.61(14) . .
O2 C17 O1 123.54(16) . .
O2 C17 C14 123.85(17) . .
O1 C18 H18A 109.5 . .
O1 C18 H18B 109.5 . .
O1 C18 H18C 109.5 . .
H18A C18 H18B 109.5 . .
H18A C18 H18C 109.5 . .
H18B C18 H18C 109.5 . .
N1 B1 C11 121.81(15) . .
N2 B1 N1 116.20(15) . .
N2 B1 C11 121.98(14) . .

loop_
_geom_bond_atom_site_label_1
_geom_bond_atom_site_label_2
_geom_bond_distance
_geom_bond_site_symmetry_2
O1 C17 1.324(2) .
O1 C18 1.446(2) .
O2 C17 1.205(2) .
N1 H1 0.8800 .
N1 C8 1.398(2) .
N1 B1 1.420(2) .
N2 H2 0.8800 .
N2 C10 1.395(2) .
N2 B1 1.419(2) .
C1 H1A 0.9500 .
C1 C2 1.399(3) .
C1 C10 1.383(3) .
C2 H2A 0.9500 .
C2 C3 1.364(3) .
C3 H3 0.9500 .
C3 C4 1.420(3) .
C4 C5 1.416(3) .
C4 C9 1.422(2) .
C5 H5 0.9500 .
C5 C6 1.360(3) .
C6 H6 0.9500 .
C6 C7 1.407(3) .
C7 H7 0.9500 .
C7 C8 1.378(2) .
C8 C9 1.423(3) .
C9 C10 1.422(2) .
C11 C12 1.401(2) .
C11 C16 1.391(2) .
C11 B1 1.569(2) .
C12 H12 0.9500 .
C12 C13 1.378(3) .
C13 H13 0.9500 .
C13 C14 1.391(3) .
C14 C15 1.386(2) .
C14 C17 1.488(2) .
C15 H15 0.9500 .
C15 C16 1.387(2) .
C16 H16 0.9500 .
C18 H18A 0.9800 .
C18 H18B 0.9800 .
C18 H18C 0.9800 .

loop_
_geom_torsion_atom_site_label_1
_geom_torsion_atom_site_label_2
_geom_torsion_atom_site_label_3
_geom_torsion_atom_site_label_4
_geom_torsion
_geom_torsion_site_symmetry_1
_geom_torsion_site_symmetry_2
_geom_torsion_site_symmetry_3
_geom_torsion_site_symmetry_4
N1 C8 C9 C4 -178.89(17) . . . .
N1 C8 C9 C10 -0.6(3) . . . .
C1 C2 C3 C4 -0.9(4) . . . .
C2 C1 C10 N2 179.87(19) . . . .
C2 C1 C10 C9 -0.7(3) . . . .
C2 C3 C4 C5 178.3(2) . . . .
C2 C3 C4 C9 -1.2(3) . . . .
C3 C4 C5 C6 179.2(2) . . . .
C3 C4 C9 C8 -179.32(19) . . . .
C3 C4 C9 C10 2.4(3) . . . .
C4 C5 C6 C7 0.2(4) . . . .
C4 C9 C10 N2 178.02(16) . . . .
C4 C9 C10 C1 -1.5(3) . . . .
C5 C4 C9 C8 1.2(3) . . . .
C5 C4 C9 C10 -177.12(18) . . . .
C5 C6 C7 C8 1.1(4) . . . .
C6 C7 C8 N1 177.7(2) . . . .
C6 C7 C8 C9 -1.3(3) . . . .
C7 C8 C9 C4 0.1(3) . . . .
C7 C8 C9 C10 178.4(2) . . . .
C8 N1 B1 N2 -1.5(3) . . . .
C8 N1 B1 C11 177.72(18) . . . .
C8 C9 C10 N2 -0.2(3) . . . .
C8 C9 C10 C1 -179.72(19) . . . .
C9 C4 C5 C6 -1.3(3) . . . .
C10 N2 B1 N1 0.5(3) . . . .
C10 N2 B1 C11 -178.66(17) . . . .
C10 C1 C2 C3 1.9(4) . . . .
C11 C12 C13 C14 0.0(4) . . . .
C12 C11 C16 C15 0.5(3) . . . .
C12 C11 B1 N1 -169.1(2) . . . .
C12 C11 B1 N2 10.1(3) . . . .
C12 C13 C14 C15 0.4(3) . . . .
C12 C13 C14 C17 -179.4(2) . . . .
C13 C14 C15 C16 -0.3(3) . . . .
C13 C14 C17 O1 -177.09(19) . . . .
C13 C14 C17 O2 2.9(3) . . . .
C14 C15 C16 C11 -0.1(3) . . . .
C15 C14 C17 O1 3.1(3) . . . .
C15 C14 C17 O2 -176.9(2) . . . .
C16 C11 C12 C13 -0.5(3) . . . .
C16 C11 B1 N1 10.0(3) . . . .
C16 C11 B1 N2 -170.87(19) . . . .
C17 C14 C15 C16 179.46(19) . . . .
C18 O1 C17 O2 3.7(3) . . . .
C18 O1 C17 C14 -176.28(17) . . . .
B1 N1 C8 C7 -177.4(2) . . . .
B1 N1 C8 C9 1.5(3) . . . .
B1 N2 C10 C1 179.75(18) . . . .
B1 N2 C10 C9 0.3(3) . . . .
B1 C11 C12 C13 178.6(2) . . . .
B1 C11 C16 C15 -178.59(18) . . . .
